data_7021005
loop_
_publ_author_name
'Khlebnikov, Vsevolod'
'Heckenroth, Marion'
'M\"uller-Bunz, Helge'
'Albrecht, Martin'

_publ_section_title
;
 Platinum(ii) and platinum(iv) complexes stabilized by abnormal/mesoionic
 C4-bound dicarbenes.
;
_journal_issue 12
_journal_name_full 'Dalton transactions (Cambridge, England : 2003)'
_journal_page_first 4197
_journal_page_last 4207
_journal_paper_doi 10.1039/c2dt32423g
_journal_volume 42
_journal_year 2013
_chemical_formula_moiety 'C13 H20 Cl2 N4 Pt, C2 H6 O S'
_chemical_formula_sum 'C15 H26 Cl2 N4 O Pt S'
_chemical_formula_weight 576.45
_chemical_name_systematic
;
?
;
_space_group_IT_number 62
_symmetry_cell_setting orthorhombic
_symmetry_space_group_name_Hall '-P 2ac 2n'
_symmetry_space_group_name_H-M 'P n m a'
_atom_sites_solution_hydrogens geom
_atom_sites_solution_primary direct
_atom_sites_solution_secondary difmap
_audit_creation_method SHELXL-97
_cell_angle_alpha 90.00
_cell_angle_beta 90.00
_cell_angle_gamma 90.00
_cell_formula_units_Z 4
_cell_length_a 11.2290(8)
_cell_length_b 15.8825(12)
_cell_length_c 11.5964(8)
_cell_measurement_reflns_used 8000
_cell_measurement_temperature 193(2)
_cell_measurement_theta_max 25.75
_cell_measurement_theta_min 2.15
_cell_volume 2068.2(3)
_computing_cell_refinement 'CELL (Stoe IPDS Software, 2000)'
_computing_data_collection 'EXPOSE (Stoe IPDS Software, 2000)'
_computing_data_reduction 'INTEGRATE (Stoe IPDS Software, 2000)'
_computing_molecular_graphics 'PLATON99 (Spek, 1990)'
_computing_publication_material 'SHELXL-97 (Sheldrick, 1997)'
_computing_structure_refinement 'SHELXL-97 (Sheldrick, 1997)'
_computing_structure_solution 'SHELXS-97 (Sheldrick, 1990)'
_diffrn_ambient_temperature 193(2)
_diffrn_detector_area_resol_mean 0.81\%A
_diffrn_measured_fraction_theta_full 0.993
_diffrn_measured_fraction_theta_max 0.993
_diffrn_measurement_device_type 'STOE IPDS'
_diffrn_measurement_method 'phi oscillation'
_diffrn_radiation_monochromator graphite
_diffrn_radiation_source 'fine-focus sealed tube'
_diffrn_radiation_type MoK\a
_diffrn_radiation_wavelength 0.71073
_diffrn_reflns_av_R_equivalents 0.0920
_diffrn_reflns_av_sigmaI/netI 0.0455
_diffrn_reflns_limit_h_max 13
_diffrn_reflns_limit_h_min -13
_diffrn_reflns_limit_k_max 19
_diffrn_reflns_limit_k_min -19
_diffrn_reflns_limit_l_max 14
_diffrn_reflns_limit_l_min -14
_diffrn_reflns_number 15652
_diffrn_reflns_theta_full 26.03
_diffrn_reflns_theta_max 26.03
_diffrn_reflns_theta_min 2.17
_diffrn_standards_decay_% 0
_diffrn_standards_interval_time 0
_diffrn_standards_number 0
_exptl_absorpt_coefficient_mu 7.154
_exptl_absorpt_correction_T_max 0.215
_exptl_absorpt_correction_T_min 0.133
_exptl_absorpt_correction_type multi-scan
_exptl_absorpt_process_details 'MULscanABS, (PLATON03, Speck, 2003)'
_exptl_crystal_colour colourless
_exptl_crystal_density_diffrn 1.851
_exptl_crystal_density_meas ?
_exptl_crystal_density_method 'not measured'
_exptl_crystal_description rod
_exptl_crystal_F_000 1120
_exptl_crystal_size_max 0.40
_exptl_crystal_size_mid 0.30
_exptl_crystal_size_min 0.20
_refine_diff_density_max 3.261
_refine_diff_density_min -1.307
_refine_diff_density_rms 0.185
_refine_ls_extinction_method none
_refine_ls_goodness_of_fit_ref 0.989
_refine_ls_hydrogen_treatment constr
_refine_ls_matrix_type full
_refine_ls_number_parameters 123
_refine_ls_number_reflns 2096
_refine_ls_number_restraints 0
_refine_ls_restrained_S_all 0.989
_refine_ls_R_factor_all 0.0399
_refine_ls_R_factor_gt 0.0326
_refine_ls_shift/su_max 0.001
_refine_ls_shift/su_mean 0.000
_refine_ls_structure_factor_coef Fsqd
_refine_ls_weighting_details 'calc w=1/[\s^2^(Fo^2^)+(0.0461P)^2^] where P=(Fo^2^+2Fc^2^)/3'
_refine_ls_weighting_scheme calc
_refine_ls_wR_factor_gt 0.0706
_refine_ls_wR_factor_ref 0.0725
_reflns_number_gt 1763
_reflns_number_total 2096
_reflns_threshold_expression >2sigma(I)
_cod_data_source_file c2dt32423g.txt
_cod_data_source_block compound4
_cod_depositor_comments
;
The following automatic conversions were performed:

'_exptl_crystal_density_meas' value 'none' was changed to '?' - the
value is perceived as not measured.

Automatic conversion script
Id: cif_fix_values 3008 2015-01-20 13:52:24Z robertas 
;
_cod_database_code 7021005

loop_
_symmetry_equiv_pos_as_xyz
'x, y, z'
'-x+1/2, -y, z+1/2'
'x+1/2, -y+1/2, -z+1/2'
'-x, y+1/2, -z'
'-x, -y, -z'
'x-1/2, y, -z-1/2'
'-x-1/2, y-1/2, z-1/2'
'x, -y-1/2, z'

loop_
_atom_site_label
_atom_site_type_symbol
_atom_site_fract_x
_atom_site_fract_y
_atom_site_fract_z
_atom_site_U_iso_or_equiv
_atom_site_adp_type
_atom_site_occupancy
_atom_site_symmetry_multiplicity
_atom_site_calc_flag
_atom_site_refinement_flags
Pt1 Pt 0.29441(2) -0.2500 0.814638(19) 0.01617(11) Uani 1 2 d S
Cl1 Cl 0.26613(12) -0.14629(8) 0.95812(10) 0.0263(3) Uani 1 1 d .
N1 N 0.2745(4) -0.0930(3) 0.6636(4) 0.0245(10) Uani 1 1 d .
N2 N 0.4182(4) -0.1759(3) 0.6180(3) 0.0222(9) Uani 1 1 d .
C1 C 0.3267(5) -0.1667(3) 0.6935(4) 0.0200(10) Uani 1 1 d .
C2 C 0.3332(5) -0.0582(4) 0.5709(5) 0.0328(13) Uani 1 1 d .
H2A H 0.3139 -0.0066 0.5339 0.039 Uiso 1 1 calc R
C3 C 0.4223(5) -0.1100(4) 0.5423(4) 0.0330(13) Uani 1 1 d .
H3A H 0.4776 -0.1025 0.4812 0.040 Uiso 1 1 calc R
C4 C 0.4925(6) -0.2500 0.6163(6) 0.0239(15) Uani 1 2 d S
H4A H 0.5459 -0.2500 0.6843 0.029 Uiso 1 2 calc SR
H4B H 0.5425 -0.2500 0.5459 0.029 Uiso 1 2 calc SR
C5 C 0.1627(5) -0.0592(4) 0.7130(5) 0.0298(12) Uani 1 1 d .
H5 H 0.1413 -0.0939 0.7819 0.036 Uiso 1 1 calc R
C6 C 0.1825(7) 0.0304(4) 0.7524(6) 0.0493(18) Uani 1 1 d .
H6A H 0.1977 0.0663 0.6852 0.074 Uiso 1 1 calc R
H6B H 0.2511 0.0325 0.8045 0.074 Uiso 1 1 calc R
H6C H 0.1114 0.0506 0.7929 0.074 Uiso 1 1 calc R
C7 C 0.0637(6) -0.0665(5) 0.6264(6) 0.0568(19) Uani 1 1 d .
H7A H 0.0585 -0.1247 0.5991 0.085 Uiso 1 1 calc R
H7B H 0.0799 -0.0291 0.5610 0.085 Uiso 1 1 calc R
H7C H -0.0117 -0.0504 0.6626 0.085 Uiso 1 1 calc R
S1 S 0.0664(3) -0.2931(3) 0.2466(3) 0.0526(9) Uani 0.50 1 d P
O1 O -0.0115(7) -0.2500 0.1611(6) 0.081(3) Uani 1 2 d S
C8 C 0.2056(9) -0.2500 0.2442(9) 0.062(3) Uani 1 2 d S
H8A H 0.1992 -0.1885 0.2422 0.074 Uiso 0.50 1 d PR
H8B H 0.2493 -0.2672 0.3134 0.074 Uiso 0.50 1 d PR
H8C H 0.2482 -0.2696 0.1755 0.074 Uiso 0.50 1 d PR
C9 C 0.0210(12) -0.2500 0.3832(10) 0.104(6) Uani 1 2 d S
H9A H 0.0193 -0.1884 0.3782 0.125 Uiso 0.50 1 d PR
H9B H -0.0586 -0.2709 0.4027 0.125 Uiso 0.50 1 d PR
H9C H 0.0776 -0.2672 0.4430 0.125 Uiso 0.50 1 d PR

loop_
_atom_site_aniso_label
_atom_site_aniso_U_11
_atom_site_aniso_U_22
_atom_site_aniso_U_33
_atom_site_aniso_U_23
_atom_site_aniso_U_13
_atom_site_aniso_U_12
Pt1 0.01859(16) 0.01568(15) 0.01424(14) 0.000 0.00033(10) 0.000
Cl1 0.0356(7) 0.0241(6) 0.0193(5) -0.0056(5) 0.0015(5) 0.0003(5)
N1 0.028(3) 0.020(2) 0.026(2) 0.0063(18) 0.0021(17) 0.0026(19)
N2 0.021(2) 0.022(2) 0.024(2) 0.0020(16) 0.0024(16) 0.0009(18)
C1 0.021(2) 0.021(3) 0.018(2) -0.0037(19) -0.0013(18) 0.001(2)
C2 0.039(3) 0.029(3) 0.030(3) 0.013(2) 0.007(2) 0.004(2)
C3 0.038(3) 0.034(3) 0.027(3) 0.011(2) 0.009(2) -0.002(3)
C4 0.026(4) 0.025(4) 0.021(3) 0.000 0.005(3) 0.000
C5 0.026(3) 0.033(3) 0.031(3) 0.007(2) 0.005(2) 0.009(3)
C6 0.073(5) 0.031(3) 0.044(4) 0.005(3) 0.016(3) 0.013(3)
C7 0.036(4) 0.084(6) 0.050(4) 0.005(4) -0.010(3) 0.009(4)
S1 0.042(2) 0.052(2) 0.063(2) -0.0042(17) 0.0009(16) -0.0082(17)
O1 0.045(5) 0.159(10) 0.038(4) 0.000 -0.001(3) 0.000
C8 0.047(6) 0.093(9) 0.046(6) 0.000 0.005(5) 0.000
C9 0.057(8) 0.21(2) 0.042(6) 0.000 0.013(5) 0.000

loop_
_atom_type_symbol
_atom_type_description
_atom_type_scat_dispersion_real
_atom_type_scat_dispersion_imag
_atom_type_scat_source
C C 0.0033 0.0016 'International Tables Vol C Tables 4.2.6.8 and 6.1.1.4'
H H 0.0000 0.0000 'International Tables Vol C Tables 4.2.6.8 and 6.1.1.4'
Cl Cl 0.1484 0.1585 'International Tables Vol C Tables 4.2.6.8 and 6.1.1.4'
N N 0.0061 0.0033 'International Tables Vol C Tables 4.2.6.8 and 6.1.1.4'
O O 0.0106 0.0060 'International Tables Vol C Tables 4.2.6.8 and 6.1.1.4'
Pt Pt -1.7033 8.3905 'International Tables Vol C Tables 4.2.6.8 and 6.1.1.4'
S S 0.1246 0.1234 'International Tables Vol C Tables 4.2.6.8 and 6.1.1.4'

loop_
_geom_angle_atom_site_label_1
_geom_angle_atom_site_label_2
_geom_angle_atom_site_label_3
_geom_angle
_geom_angle_site_symmetry_1
_geom_angle_site_symmetry_3
C1 Pt1 C1 84.7(3) 8 .
C1 Pt1 Cl1 176.76(15) 8 .
C1 Pt1 Cl1 93.37(14) . .
C1 Pt1 Cl1 93.37(14) 8 8
C1 Pt1 Cl1 176.76(15) . 8
Cl1 Pt1 Cl1 88.40(6) . 8
C1 N1 C2 109.9(4) . .
C1 N1 C5 125.6(4) . .
C2 N1 C5 124.2(5) . .
C1 N2 C3 110.9(4) . .
C1 N2 C4 122.3(4) . .
C3 N2 C4 126.6(4) . .
N1 C1 N2 104.8(4) . .
N1 C1 Pt1 133.3(4) . .
N2 C1 Pt1 121.9(4) . .
C3 C2 N1 107.8(5) . .
C3 C2 H2A 126.1 . .
N1 C2 H2A 126.1 . .
C2 C3 N2 106.6(5) . .
C2 C3 H3A 126.7 . .
N2 C3 H3A 126.7 . .
N2 C4 N2 109.3(6) . 8
N2 C4 H4A 109.8 . .
N2 C4 H4A 109.8 8 .
N2 C4 H4B 109.8 . .
N2 C4 H4B 109.8 8 .
H4A C4 H4B 108.3 . .
N1 C5 C7 109.9(5) . .
N1 C5 C6 109.5(5) . .
C7 C5 C6 112.5(6) . .
N1 C5 H5 108.3 . .
C7 C5 H5 108.3 . .
C6 C5 H5 108.3 . .
C5 C6 H6A 109.5 . .
C5 C6 H6B 109.5 . .
H6A C6 H6B 109.5 . .
C5 C6 H6C 109.5 . .
H6A C6 H6C 109.5 . .
H6B C6 H6C 109.5 . .
C5 C7 H7A 109.5 . .
C5 C7 H7B 109.5 . .
H7A C7 H7B 109.5 . .
C5 C7 H7C 109.5 . .
H7A C7 H7C 109.5 . .
H7B C7 H7C 109.5 . .
O1 S1 C8 110.0(4) . .
O1 S1 C9 104.1(5) . .
C8 S1 C9 97.0(5) . .
S1 C8 H8A 109.5 . .
S1 C8 H8B 109.5 . .
H8A C8 H8B 109.5 . .
S1 C8 H8C 109.5 . .
H8A C8 H8C 109.5 . .
H8B C8 H8C 109.5 . .
S1 C9 H9A 109.5 . .
S1 C9 H9B 109.5 . .
H9A C9 H9B 109.5 . .
S1 C9 H9C 109.5 . .
H9A C9 H9C 109.5 . .
H9B C9 H9C 109.5 . .

loop_
_geom_bond_atom_site_label_1
_geom_bond_atom_site_label_2
_geom_bond_distance
_geom_bond_site_symmetry_2
Pt1 C1 1.963(5) 8
Pt1 C1 1.963(5) .
Pt1 Cl1 2.3628(12) .
Pt1 Cl1 2.3628(12) 8
N1 C1 1.354(7) .
N1 C2 1.377(7) .
N1 C5 1.481(7) .
N2 C1 1.358(6) .
N2 C3 1.367(6) .
N2 C4 1.443(6) .
C2 C3 1.337(8) .
C2 H2A 0.9500 .
C3 H3A 0.9500 .
C4 N2 1.443(6) 8
C4 H4A 0.9900 .
C4 H4B 0.9900 .
C5 C7 1.503(9) .
C5 C6 1.511(9) .
C5 H5 1.0000 .
C6 H6A 0.9800 .
C6 H6B 0.9800 .
C6 H6C 0.9800 .
C7 H7A 0.9800 .
C7 H7B 0.9800 .
C7 H7C 0.9800 .
S1 S1 1.370(8) 8
S1 O1 1.489(7) .
S1 C8 1.707(10) .
S1 C9 1.799(11) .
O1 S1 1.489(7) 8
C8 S1 1.707(10) 8
C8 H8A 0.9800 .
C8 H8B 0.9800 .
C8 H8C 0.9800 .
C9 S1 1.799(11) 8
C9 H9A 0.9799 .
C9 H9B 0.9800 .
C9 H9C 0.9800 .

loop_
_geom_torsion_atom_site_label_1
_geom_torsion_atom_site_label_2
_geom_torsion_atom_site_label_3
_geom_torsion_atom_site_label_4
_geom_torsion
_geom_torsion_site_symmetry_1
_geom_torsion_site_symmetry_4
C2 N1 C1 N2 0.3(6) . .
C5 N1 C1 N2 173.5(5) . .
C2 N1 C1 Pt1 179.6(4) . .
C5 N1 C1 Pt1 -7.2(8) . .
C3 N2 C1 N1 -0.6(6) . .
C4 N2 C1 N1 -176.1(5) . .
C3 N2 C1 Pt1 180.0(4) . .
C4 N2 C1 Pt1 4.5(7) . .
C1 Pt1 C1 N1 138.4(4) 8 .
Cl1 Pt1 C1 N1 -44.2(5) . .
C1 Pt1 C1 N2 -42.3(5) 8 .
Cl1 Pt1 C1 N2 135.0(4) . .
C1 N1 C2 C3 0.1(7) . .
C5 N1 C2 C3 -173.2(5) . .
N1 C2 C3 N2 -0.4(7) . .
C1 N2 C3 C2 0.6(6) . .
C4 N2 C3 C2 175.9(5) . .
C1 N2 C4 N2 47.9(7) . 8
C3 N2 C4 N2 -127.0(5) . 8
C1 N1 C5 C7 -107.2(6) . .
C2 N1 C5 C7 65.0(8) . .
C1 N1 C5 C6 128.7(6) . .
C2 N1 C5 C6 -59.1(7) . .
C8 S1 O1 S1 -48.0(4) . 8
C9 S1 O1 S1 55.0(4) . 8
O1 S1 C8 S1 46.0(4) . 8
C9 S1 C8 S1 -61.8(4) . 8
O1 S1 C9 S1 -51.9(4) . 8
C8 S1 C9 S1 60.8(4) . 8
